data_2239112
loop_
_publ_author_name
'He, Haiyan'
'Klein, Wilhelm'
'F\"assler, Thomas F.'

_publ_section_title
;
 (1,4,7,10,13,16-Hexaoxacyclooctadecane-\k^6^<i>O</i>)bis(tetrahydrofuran-\k<i>O</i>)potassium
 bis[(1,2,3,4-\h)-anthracene]cobalt({-}I) tetrahydrofuran monosolvate
;
_journal_coeditor_code HG5364
_journal_issue 1
_journal_name_full 'Acta Crystallographica Section E'
_journal_page_first m9
_journal_page_last m10
_journal_paper_doi 10.1107/S1600536813032510
_journal_volume 70
_journal_year 2014
_chemical_formula_iupac '[K (C12 H24 O6) (C4 H8 O)2] [Co (C14 H10)2], C4 H8 O'
_chemical_formula_moiety 'C20 H40 K O8 +, C28 H20 Co -, C4 H8 O'
_chemical_formula_sum 'C52 H68 Co K O9'
_chemical_formula_weight 935.09
_chemical_name_systematic
;(1,4,7,10,13,16-Hexaoxacyclooctadecane-\k^6^<i>O</i>)bis(tetrahydrofuran-\k<i>O</i>)potassium bis[(1,2,3,4-\h)-anthracene]cobalt(-I) tetrahydrofuran
monosolvate
;
_space_group_IT_number 19
_symmetry_cell_setting orthorhombic
_symmetry_space_group_name_Hall 'P 2ac 2ab'
_symmetry_space_group_name_H-M 'P 21 21 21'
_atom_sites_solution_hydrogens geom
_atom_sites_solution_primary direct
_atom_sites_solution_secondary difmap
_audit_creation_method SHELXL-97
_cell_angle_alpha 90.00
_cell_angle_beta 90.00
_cell_angle_gamma 90.00
_cell_formula_units_Z 4
_cell_length_a 13.0428(10)
_cell_length_b 13.3557(10)
_cell_length_c 27.4939(17)
_cell_measurement_reflns_used 8368
_cell_measurement_temperature 150(2)
_cell_measurement_theta_max 37.0027
_cell_measurement_theta_min 2.9588
_cell_volume 4789.3(6)
_computing_cell_refinement
;
CrysAlis RED (Oxford Diffraction, 2009)
;
_computing_data_collection
;
CrysAlis CCD (Oxford Diffraction, 2009)
;
_computing_data_reduction
;
CrysAlis RED (Oxford Diffraction, 2009)
;
_computing_molecular_graphics 'DIAMOND (Brandenburg, 2012)'
_computing_publication_material 'SHELXL97 (Sheldrick, 2008)'
_computing_structure_refinement 'SHELXL97 (Sheldrick, 2008)'
_computing_structure_solution 'SHELXS97 (Sheldrick, 2008)'
_diffrn_ambient_temperature 150(2)
_diffrn_detector_area_resol_mean 16.0238
_diffrn_measured_fraction_theta_full 0.998
_diffrn_measured_fraction_theta_max 0.998
_diffrn_measurement_device_type 'Oxford Diffraction Xcalibur 3'
_diffrn_measurement_method '\w and \f scans'
_diffrn_radiation_monochromator graphite
_diffrn_radiation_source 'Enhance (Mo) X-ray Source'
_diffrn_radiation_type MoK\a
_diffrn_radiation_wavelength 0.71073
_diffrn_reflns_av_R_equivalents 0.1048
_diffrn_reflns_av_sigmaI/netI 0.1718
_diffrn_reflns_limit_h_max 16
_diffrn_reflns_limit_h_min -16
_diffrn_reflns_limit_k_max 16
_diffrn_reflns_limit_k_min -16
_diffrn_reflns_limit_l_max 33
_diffrn_reflns_limit_l_min -33
_diffrn_reflns_number 62002
_diffrn_reflns_theta_full 26.00
_diffrn_reflns_theta_max 26.00
_diffrn_reflns_theta_min 2.96
_exptl_absorpt_coefficient_mu 0.501
_exptl_absorpt_correction_T_max 0.975
_exptl_absorpt_correction_T_min 0.787
_exptl_absorpt_correction_type multi-scan
_exptl_absorpt_process_details
;
(CrysAlis RED; Oxford Diffraction, 2009)
;
_exptl_crystal_colour brown-black
_exptl_crystal_density_diffrn 1.297
_exptl_crystal_density_method 'not measured'
_exptl_crystal_description plate
_exptl_crystal_F_000 1992
_exptl_crystal_size_max 0.6
_exptl_crystal_size_mid 0.3
_exptl_crystal_size_min 0.05
_refine_diff_density_max 0.955
_refine_diff_density_min -0.372
_refine_ls_abs_structure_details 'Flack (1983), 4164 Friedel pairs'
_refine_ls_abs_structure_Flack -0.005(14)
_refine_ls_extinction_method none
_refine_ls_goodness_of_fit_ref 0.765
_refine_ls_hydrogen_treatment constr
_refine_ls_matrix_type full
_refine_ls_number_parameters 604
_refine_ls_number_reflns 9364
_refine_ls_number_restraints 0
_refine_ls_restrained_S_all 0.765
_refine_ls_R_factor_all 0.1157
_refine_ls_R_factor_gt 0.0454
_refine_ls_shift/su_max 0.001
_refine_ls_shift/su_mean 0.000
_refine_ls_structure_factor_coef Fsqd
_refine_ls_weighting_details 'calc w=1/[\s^2^(Fo^2^)+(0.0282P)^2^] where P=(Fo^2^+2Fc^2^)/3'
_refine_ls_weighting_scheme calc
_refine_ls_wR_factor_gt 0.0668
_refine_ls_wR_factor_ref 0.0758
_reflns_number_gt 4717
_reflns_number_total 9364
_reflns_threshold_expression I>2sigma(I)
_cod_data_source_file hg5364sup1.cf
_cod_data_source_block I
_cod_database_code 2239112
_cod_database_fobs_code 2239112

loop_
_symmetry_equiv_pos_as_xyz
'x, y, z'
'-x+1/2, -y, z+1/2'
'-x, y+1/2, -z+1/2'
'x+1/2, -y+1/2, -z'

loop_
_atom_site_type_symbol
_atom_site_label
_atom_site_fract_x
_atom_site_fract_y
_atom_site_fract_z
_atom_site_U_iso_or_equiv
_atom_site_adp_type
_atom_site_calc_flag
_atom_site_refinement_flags
_atom_site_occupancy
_atom_site_symmetry_multiplicity
_atom_site_disorder_assembly
_atom_site_disorder_group
Co Co1 0.53937(4) 0.06723(4) 0.164895(18) 0.03905(16) Uani d . 1 1 . .
C C1 0.4723(3) -0.0533(3) 0.20524(12) 0.0363(10) Uani d . 1 1 . .
H H1A 0.4912 -0.0612 0.2395 0.044 Uiso calc R 1 1 . .
C C2 0.4052(3) 0.0236(3) 0.19268(15) 0.0414(11) Uani d . 1 1 . .
H H2A 0.3696 0.0632 0.2175 0.050 Uiso calc R 1 1 . .
C C3 0.3975(3) 0.0471(3) 0.14262(14) 0.0406(11) Uani d . 1 1 . .
H H3A 0.3554 0.1030 0.1310 0.049 Uiso calc R 1 1 . .
C C4 0.4585(3) -0.0103(3) 0.11044(13) 0.0340(10) Uani d . 1 1 . .
H H4A 0.4654 0.0129 0.0768 0.041 Uiso calc R 1 1 . .
C C5 0.4841(3) -0.1143(3) 0.12119(13) 0.0312(10) Uani d . 1 1 . .
C C6 0.4895(3) -0.1372(3) 0.17228(13) 0.0317(10) Uani d . 1 1 . .
C C7 0.5148(3) -0.2325(3) 0.18608(13) 0.0357(11) Uani d . 1 1 . .
H H7A 0.5188 -0.2475 0.2191 0.043 Uiso calc R 1 1 . .
C C8 0.5034(3) -0.1878(3) 0.08783(13) 0.0328(11) Uani d . 1 1 . .
H H8A 0.4992 -0.1723 0.0549 0.039 Uiso calc R 1 1 . .
C C9 0.5291(3) -0.2855(3) 0.10141(14) 0.0347(10) Uani d . 1 1 . .
C C10 0.5349(3) -0.3083(3) 0.15194(14) 0.0353(10) Uani d . 1 1 . .
C C11 0.5544(3) -0.4078(3) 0.16562(16) 0.0463(11) Uani d . 1 1 . .
H H11 0.5552 -0.4243 0.1985 0.056 Uiso calc R 1 1 . .
C C12 0.5723(3) -0.4807(3) 0.13190(18) 0.0546(13) Uani d . 1 1 . .
H H12A 0.5846 -0.5463 0.1417 0.066 Uiso calc R 1 1 . .
C C13 0.5719(3) -0.4563(4) 0.08267(18) 0.0560(14) Uani d . 1 1 . .
H H13A 0.5872 -0.5054 0.0598 0.067 Uiso calc R 1 1 . .
C C14 0.5495(3) -0.3612(3) 0.06738(15) 0.0433(11) Uani d . 1 1 . .
H H14A 0.5478 -0.3467 0.0343 0.052 Uiso calc R 1 1 . .
C C15 0.7000(3) 0.0552(3) 0.16042(13) 0.0359(10) Uani d . 1 1 . .
H H15A 0.7317 -0.0100 0.1670 0.043 Uiso calc R 1 1 . .
C C16 0.6616(3) 0.1113(4) 0.20014(14) 0.0471(13) Uani d . 1 1 . .
H H16A 0.6741 0.0902 0.2338 0.056 Uiso calc R 1 1 . .
C C17 0.6016(3) 0.1934(4) 0.18996(17) 0.0517(13) Uani d . 1 1 . .
H H17A 0.5691 0.2330 0.2157 0.062 Uiso calc R 1 1 . .
C C18 0.5812(3) 0.2105(3) 0.14003(16) 0.0434(12) Uani d . 1 1 . .
H H18A 0.5263 0.2575 0.1316 0.052 Uiso calc R 1 1 . .
C C19 0.6563(3) 0.1875(3) 0.10353(14) 0.0324(11) Uani d . 1 1 . .
C C20 0.7222(3) 0.1040(3) 0.11462(13) 0.0308(10) Uani d . 1 1 . .
C C21 0.7949(3) 0.0757(3) 0.08149(13) 0.0300(10) Uani d . 1 1 . .
H H21A 0.8382 0.0225 0.0890 0.036 Uiso calc R 1 1 . .
C C22 0.6683(3) 0.2359(3) 0.05967(15) 0.0375(11) Uani d . 1 1 . .
H H22A 0.6258 0.2897 0.0524 0.045 Uiso calc R 1 1 . .
C C23 0.7429(3) 0.2064(3) 0.02550(14) 0.0311(11) Uani d . 1 1 . .
C C24 0.8064(3) 0.1245(3) 0.03617(14) 0.0294(10) Uani d . 1 1 . .
C C25 0.8818(3) 0.0975(3) 0.00161(14) 0.0383(11) Uani d . 1 1 . .
H H25A 0.9247 0.0435 0.0081 0.046 Uiso calc R 1 1 . .
C C26 0.8929(4) 0.1485(4) -0.04079(15) 0.0486(13) Uani d . 1 1 . .
H H26A 0.9419 0.1279 -0.0632 0.058 Uiso calc R 1 1 . .
C C27 0.8327(4) 0.2301(4) -0.05085(16) 0.0530(14) Uani d . 1 1 . .
H H27A 0.8427 0.2661 -0.0794 0.064 Uiso calc R 1 1 . .
C C28 0.7575(4) 0.2585(3) -0.01869(15) 0.0463(12) Uani d . 1 1 . .
H H28 0.7156 0.3128 -0.0261 0.056 Uiso calc R 1 1 . .
K K1 0.03957(7) 0.53903(6) 0.14969(3) 0.0335(2) Uani d . 1 1 . .
O O1 -0.12066(19) 0.4278(2) 0.18781(8) 0.0373(7) Uani d . 1 1 . .
O O2 -0.0500(2) 0.59109(19) 0.24092(9) 0.0443(7) Uani d . 1 1 . .
O O3 0.1468(2) 0.6590(2) 0.21494(9) 0.0417(8) Uani d . 1 1 . .
O O4 0.2056(2) 0.6488(2) 0.11633(9) 0.0398(7) Uani d . 1 1 . .
O O5 0.1262(2) 0.49597(19) 0.05842(8) 0.0378(7) Uani d . 1 1 . .
O O6 -0.0561(2) 0.40644(18) 0.08827(9) 0.0394(7) Uani d . 1 1 . .
C C29 -0.1834(3) 0.4796(3) 0.22131(14) 0.0486(12) Uani d . 1 1 . .
H H29A -0.2346 0.4346 0.2346 0.058 Uiso calc R 1 1 . .
H H29B -0.2185 0.5342 0.2050 0.058 Uiso calc R 1 1 . .
C C30 -0.1184(3) 0.5193(3) 0.26089(14) 0.0446(12) Uani d . 1 1 . .
H H30A -0.1609 0.5503 0.2856 0.054 Uiso calc R 1 1 . .
H H30B -0.0800 0.4653 0.2759 0.054 Uiso calc R 1 1 . .
C C31 0.0203(4) 0.6271(3) 0.27595(15) 0.0577(13) Uani d . 1 1 . .
H H31A 0.0613 0.5722 0.2884 0.069 Uiso calc R 1 1 . .
H H31B -0.0165 0.6570 0.3029 0.069 Uiso calc R 1 1 . .
C C32 0.0879(4) 0.7032(3) 0.25261(16) 0.0653(15) Uani d . 1 1 . .
H H32A 0.0463 0.7568 0.2393 0.078 Uiso calc R 1 1 . .
H H32B 0.1333 0.7318 0.2768 0.078 Uiso calc R 1 1 . .
C C33 0.2139(3) 0.7294(3) 0.19290(15) 0.0485(13) Uani d . 1 1 . .
H H33A 0.2603 0.7564 0.2172 0.058 Uiso calc R 1 1 . .
H H33B 0.1744 0.7843 0.1794 0.058 Uiso calc R 1 1 . .
C C34 0.2738(3) 0.6798(3) 0.15356(15) 0.0459(12) Uani d . 1 1 . .
H H34A 0.3239 0.7262 0.1404 0.055 Uiso calc R 1 1 . .
H H34B 0.3101 0.6223 0.1665 0.055 Uiso calc R 1 1 . .
C C35 0.2594(3) 0.6084(3) 0.07566(15) 0.0487(13) Uani d . 1 1 . .
H H35A 0.3005 0.5516 0.0858 0.058 Uiso calc R 1 1 . .
H H35B 0.3047 0.6587 0.0620 0.058 Uiso calc R 1 1 . .
C C36 0.1829(3) 0.5760(3) 0.03834(13) 0.0429(11) Uani d . 1 1 . .
H H36A 0.1376 0.6312 0.0302 0.051 Uiso calc R 1 1 . .
H H36B 0.2177 0.5545 0.0090 0.051 Uiso calc R 1 1 . .
C C37 0.0553(3) 0.4539(3) 0.02498(12) 0.0390(10) Uani d . 1 1 . .
H H37A 0.0910 0.4309 -0.0039 0.047 Uiso calc R 1 1 . .
H H37B 0.0053 0.5038 0.0153 0.047 Uiso calc R 1 1 . .
C C38 0.0032(3) 0.3683(3) 0.04914(13) 0.0419(11) Uani d . 1 1 . .
H H38A -0.0408 0.3339 0.0261 0.050 Uiso calc R 1 1 . .
H H38B 0.0535 0.3210 0.0612 0.050 Uiso calc R 1 1 . .
C C39 -0.1043(3) 0.3312(3) 0.11580(14) 0.0431(11) Uani d . 1 1 . .
H H39A -0.0533 0.2933 0.1337 0.052 Uiso calc R 1 1 . .
H H39B -0.1405 0.2856 0.0944 0.052 Uiso calc R 1 1 . .
C C40 -0.1786(3) 0.3792(3) 0.15067(15) 0.0447(12) Uani d . 1 1 . .
H H40A -0.2210 0.4275 0.1337 0.054 Uiso calc R 1 1 . .
H H40B -0.2228 0.3287 0.1649 0.054 Uiso calc R 1 1 . .
O O7 0.1415(3) 0.3777(3) 0.18754(11) 0.0738(11) Uani d . 1 1 . .
C C41 0.2195(4) 0.3313(4) 0.16068(19) 0.0842(17) Uani d . 1 1 . .
H H41A 0.2307 0.3666 0.1303 0.101 Uiso calc R 1 1 . .
H H41B 0.2011 0.2625 0.1534 0.101 Uiso calc R 1 1 . .
C C42 0.3122(4) 0.3344(4) 0.19089(17) 0.0776(17) Uani d . 1 1 . .
H H42A 0.3499 0.3963 0.1861 0.093 Uiso calc R 1 1 . .
H H42B 0.3569 0.2781 0.1842 0.093 Uiso calc R 1 1 . .
C C43 0.2681(4) 0.3285(5) 0.24082(18) 0.091(2) Uani d . 1 1 . .
H H43A 0.2589 0.2595 0.2508 0.110 Uiso calc R 1 1 . .
H H43B 0.3117 0.3623 0.2642 0.110 Uiso calc R 1 1 . .
C C44 0.1701(4) 0.3792(4) 0.23591(16) 0.0718(16) Uani d . 1 1 . .
H H44A 0.1187 0.3456 0.2555 0.086 Uiso calc R 1 1 . .
H H44B 0.1760 0.4478 0.2471 0.086 Uiso calc R 1 1 . .
O O8 -0.0901(3) 0.6752(3) 0.11277(14) 0.1021(15) Uani d . 1 1 . .
C C45 -0.1710(6) 0.7154(5) 0.1368(2) 0.147(3) Uani d . 1 1 . .
H H45A -0.2255 0.6662 0.1395 0.176 Uiso calc R 1 1 . .
H H45B -0.1504 0.7345 0.1694 0.176 Uiso calc R 1 1 . .
C C46 -0.2049(5) 0.7953(5) 0.1129(3) 0.105(2) Uani d . 1 1 . .
H H46A -0.1686 0.8548 0.1234 0.126 Uiso calc R 1 1 . .
H H46B -0.2775 0.8049 0.1188 0.126 Uiso calc R 1 1 . .
C C47 -0.1865(5) 0.7771(4) 0.0613(2) 0.097(2) Uani d . 1 1 . .
H H47A -0.1581 0.8357 0.0453 0.116 Uiso calc R 1 1 . .
H H47B -0.2487 0.7568 0.0446 0.116 Uiso calc R 1 1 . .
C C48 -0.1109(7) 0.6943(6) 0.0635(2) 0.195(5) Uani d . 1 1 . .
H H48A -0.1387 0.6348 0.0481 0.234 Uiso calc R 1 1 . .
H H48B -0.0485 0.7131 0.0467 0.234 Uiso calc R 1 1 . .
O O9 0.1283(5) 1.0242(5) 0.0337(2) 0.074(3) Uani d P 0.561(8) 1 A 1
C C49 0.1160(9) 1.0277(10) 0.0850(4) 0.048(4) Uani d P 0.561(8) 1 A 1
H H49A 0.0442 1.0360 0.0934 0.072 Uiso calc PR 0.561(8) 1 A 1
H H49B 0.1542 1.0835 0.0985 0.072 Uiso calc PR 0.561(8) 1 A 1
C C50 0.1548(17) 0.9331(15) 0.1044(5) 0.128(7) Uani d P 0.561(8) 1 A 1
H H50A 0.0989 0.8883 0.1126 0.192 Uiso calc PR 0.561(8) 1 A 1
H H50B 0.1962 0.9443 0.1333 0.192 Uiso calc PR 0.561(8) 1 A 1
C C51 0.218(2) 0.892(2) 0.0643(13) 0.118(12) Uani d P 0.561(8) 1 A 1
H H51A 0.2861 0.8754 0.0757 0.177 Uiso calc PR 0.561(8) 1 A 1
H H51B 0.1864 0.8316 0.0512 0.177 Uiso calc PR 0.561(8) 1 A 1
C C52 0.2216(7) 0.9687(8) 0.0283(4) 0.068(3) Uani d P 0.561(8) 1 A 1
H H52A 0.2262 0.9400 -0.0040 0.102 Uiso calc PR 0.561(8) 1 A 1
H H52B 0.2805 1.0117 0.0335 0.102 Uiso calc PR 0.561(8) 1 A 1
O O10 0.0540(11) 0.9506(9) 0.1099(4) 0.112(4) Uani d P 0.439(8) 1 A 2
C C53 0.095(2) 1.037(3) 0.0972(11) 0.169(16) Uiso d P 0.439(8) 1 A 2
H H53A 0.1287 1.0707 0.1241 0.254 Uiso calc PR 0.439(8) 1 A 2
H H53B 0.0461 1.0817 0.0818 0.254 Uiso calc PR 0.439(8) 1 A 2
C C54 0.1791(13) 0.9867(11) 0.0571(6) 0.056(4) Uiso d P 0.439(8) 1 A 2
H H54A 0.1578 1.0026 0.0242 0.084 Uiso calc PR 0.439(8) 1 A 2
H H54B 0.2465 1.0155 0.0623 0.084 Uiso calc PR 0.439(8) 1 A 2
C C55 0.185(2) 0.872(3) 0.0633(11) 0.066(8) Uani d P 0.439(8) 1 A 2
H H55A 0.2372 0.8511 0.0860 0.099 Uiso calc PR 0.439(8) 1 A 2
H H55B 0.1917 0.8368 0.0327 0.099 Uiso calc PR 0.439(8) 1 A 2
C C56 0.0744(11) 0.8671(12) 0.0848(5) 0.094(5) Uani d P 0.439(8) 1 A 2
H H56A 0.0251 0.8596 0.0586 0.141 Uiso calc PR 0.439(8) 1 A 2
H H56B 0.0685 0.8093 0.1060 0.141 Uiso calc PR 0.439(8) 1 A 2

loop_
_atom_site_aniso_label
_atom_site_aniso_U_11
_atom_site_aniso_U_22
_atom_site_aniso_U_33
_atom_site_aniso_U_12
_atom_site_aniso_U_13
_atom_site_aniso_U_23
Co1 0.0313(3) 0.0510(4) 0.0348(3) -0.0066(3) 0.0057(3) -0.0050(3)
C1 0.034(3) 0.052(3) 0.023(2) 0.003(3) 0.0025(19) -0.007(2)
C2 0.042(3) 0.041(3) 0.041(3) -0.009(2) 0.006(2) -0.003(2)
C3 0.042(3) 0.039(3) 0.040(3) -0.001(2) 0.003(2) 0.007(2)
C4 0.029(3) 0.044(3) 0.028(2) -0.007(3) -0.002(2) 0.011(2)
C5 0.019(3) 0.047(3) 0.028(2) -0.008(2) 0.0011(18) 0.008(2)
C6 0.021(2) 0.044(3) 0.030(2) -0.0082(19) -0.0003(18) 0.005(2)
C7 0.028(3) 0.051(3) 0.028(2) -0.008(2) -0.0022(19) 0.005(2)
C8 0.030(3) 0.047(3) 0.021(2) -0.005(2) 0.0027(18) 0.001(2)
C9 0.031(3) 0.038(3) 0.035(3) -0.006(2) 0.001(2) 0.001(2)
C10 0.020(2) 0.039(3) 0.047(3) 0.002(2) 0.000(2) 0.015(2)
C11 0.028(3) 0.057(3) 0.054(3) -0.008(2) 0.000(2) 0.013(3)
C12 0.038(3) 0.042(3) 0.084(4) 0.005(2) 0.004(3) 0.013(3)
C13 0.042(3) 0.056(4) 0.069(3) -0.001(3) 0.012(2) -0.012(3)
C14 0.041(3) 0.045(3) 0.043(3) 0.002(3) 0.002(2) 0.001(2)
C15 0.032(2) 0.040(3) 0.035(2) -0.002(2) -0.002(2) 0.003(2)
C16 0.040(3) 0.073(4) 0.029(3) -0.010(3) 0.007(2) 0.006(2)
C17 0.035(3) 0.073(4) 0.047(3) -0.002(3) 0.012(2) -0.023(3)
C18 0.026(3) 0.044(3) 0.060(3) 0.001(2) 0.007(2) -0.010(2)
C19 0.035(3) 0.030(3) 0.033(3) -0.009(2) 0.001(2) -0.011(2)
C20 0.022(2) 0.039(3) 0.031(2) -0.006(2) -0.0011(19) -0.006(2)
C21 0.020(2) 0.027(2) 0.044(2) 0.004(2) 0.0037(19) -0.006(2)
C22 0.035(3) 0.026(3) 0.051(3) 0.005(2) -0.005(2) -0.001(2)
C23 0.034(3) 0.028(3) 0.031(3) -0.006(2) 0.001(2) -0.004(2)
C24 0.028(3) 0.027(3) 0.034(2) -0.008(2) 0.004(2) -0.005(2)
C25 0.036(3) 0.032(3) 0.047(3) -0.001(2) 0.004(2) -0.002(2)
C26 0.053(3) 0.058(3) 0.035(3) -0.022(3) 0.015(2) -0.006(3)
C27 0.069(4) 0.057(4) 0.033(3) -0.025(3) 0.006(3) 0.012(3)
C28 0.059(4) 0.040(3) 0.040(3) 0.000(3) -0.015(3) 0.009(2)
K1 0.0288(5) 0.0366(5) 0.0352(5) -0.0008(5) -0.0023(4) -0.0025(4)
O1 0.0298(17) 0.0412(17) 0.0408(15) -0.0051(15) 0.0016(14) -0.0076(15)
O2 0.0363(19) 0.0461(19) 0.0506(17) -0.0129(17) 0.0057(16) -0.0120(14)
O3 0.042(2) 0.041(2) 0.0417(18) -0.0060(16) 0.0012(15) -0.0150(15)
O4 0.0295(19) 0.0456(19) 0.0441(18) -0.0011(15) 0.0018(15) -0.0061(15)
O5 0.0342(18) 0.0434(18) 0.0357(15) -0.0048(15) 0.0004(14) 0.0001(14)
O6 0.0381(19) 0.0425(18) 0.0375(16) 0.0005(16) 0.0042(14) -0.0034(14)
C29 0.048(3) 0.049(3) 0.049(3) -0.009(3) 0.017(3) 0.001(2)
C30 0.034(3) 0.051(3) 0.049(3) 0.000(3) 0.005(2) -0.012(2)
C31 0.051(3) 0.073(3) 0.049(3) -0.012(3) 0.017(3) -0.034(3)
C32 0.052(4) 0.074(4) 0.070(4) -0.007(3) -0.002(3) -0.037(3)
C33 0.041(3) 0.052(3) 0.052(3) -0.018(3) -0.015(3) 0.002(3)
C34 0.034(3) 0.047(3) 0.057(3) -0.008(2) -0.001(3) -0.004(3)
C35 0.034(3) 0.054(3) 0.059(3) -0.005(2) 0.017(2) 0.002(2)
C36 0.043(3) 0.046(3) 0.039(2) 0.002(3) 0.014(2) 0.005(2)
C37 0.040(3) 0.045(3) 0.031(2) 0.006(2) 0.002(2) -0.005(2)
C38 0.032(3) 0.044(3) 0.049(3) 0.000(2) -0.007(2) -0.009(2)
C39 0.036(3) 0.041(3) 0.052(3) -0.013(2) -0.008(2) -0.010(3)
C40 0.028(3) 0.050(3) 0.055(3) -0.006(2) -0.002(2) 0.008(2)
O7 0.066(3) 0.109(3) 0.046(2) 0.044(2) -0.0049(19) 0.0008(19)
C41 0.093(5) 0.103(5) 0.056(3) 0.030(4) 0.005(4) -0.007(4)
C42 0.045(4) 0.130(5) 0.058(3) 0.021(3) 0.001(3) -0.034(4)
C43 0.072(5) 0.139(6) 0.063(4) 0.047(4) -0.010(3) -0.012(4)
C44 0.068(4) 0.100(4) 0.048(3) 0.011(3) -0.007(3) 0.005(3)
O8 0.105(3) 0.132(3) 0.069(3) 0.091(3) 0.007(2) 0.018(3)
C45 0.210(9) 0.127(7) 0.104(6) 0.107(6) 0.051(6) 0.044(5)
C46 0.086(5) 0.091(5) 0.138(7) 0.039(4) 0.013(5) 0.004(5)
C47 0.152(7) 0.091(5) 0.049(4) 0.045(4) -0.031(4) 0.007(3)
C48 0.290(11) 0.207(9) 0.088(6) 0.195(8) 0.016(6) 0.016(5)
O9 0.074(6) 0.076(5) 0.072(5) 0.019(4) -0.012(4) -0.008(4)
C49 0.048(7) 0.058(8) 0.037(6) -0.015(6) 0.028(5) -0.006(6)
C50 0.148(19) 0.148(17) 0.088(11) -0.058(15) -0.015(11) 0.071(12)
C51 0.10(2) 0.035(11) 0.22(2) -0.012(13) -0.087(19) -0.002(13)
C52 0.056(8) 0.058(8) 0.091(8) 0.022(6) -0.034(6) -0.015(7)
O10 0.106(11) 0.084(8) 0.146(9) 0.006(8) 0.012(8) -0.025(7)
C55 0.067(18) 0.07(2) 0.059(12) -0.014(12) -0.012(10) 0.020(10)
C56 0.059(12) 0.105(14) 0.119(12) -0.023(10) 0.007(9) -0.018(10)

loop_
_atom_type_symbol
_atom_type_description
_atom_type_scat_dispersion_real
_atom_type_scat_dispersion_imag
_atom_type_scat_source
C C 0.0033 0.0016 'International Tables Vol C Tables 4.2.6.8 and 6.1.1.4'
H H 0.0000 0.0000 'International Tables Vol C Tables 4.2.6.8 and 6.1.1.4'
O O 0.0106 0.0060 'International Tables Vol C Tables 4.2.6.8 and 6.1.1.4'
K K 0.2009 0.2494 'International Tables Vol C Tables 4.2.6.8 and 6.1.1.4'
Co Co 0.3494 0.9721 'International Tables Vol C Tables 4.2.6.8 and 6.1.1.4'

loop_
_geom_angle_atom_site_label_1
_geom_angle_atom_site_label_2
_geom_angle_atom_site_label_3
_geom_angle
C16 Co1 C3 164.10(19)
C16 Co1 C17 40.74(16)
C3 Co1 C17 127.3(2)
C16 Co1 C2 127.78(16)
C3 Co1 C2 41.83(14)
C17 Co1 C2 118.14(17)
C16 Co1 C18 71.10(17)
C3 Co1 C18 105.48(17)
C17 Co1 C18 40.36(15)
C2 Co1 C18 128.11(17)
C16 Co1 C4 155.38(18)
C3 Co1 C4 40.52(14)
C17 Co1 C4 150.03(18)
C2 Co1 C4 71.89(16)
C18 Co1 C4 110.26(16)
C16 Co1 C15 40.61(15)
C3 Co1 C15 155.14(16)
C17 Co1 C15 71.30(16)
C2 Co1 C15 150.74(17)
C18 Co1 C15 78.04(16)
C4 Co1 C15 114.81(15)
C16 Co1 C1 107.61(16)
C3 Co1 C1 70.99(15)
C17 Co1 C1 128.51(17)
C2 Co1 C1 39.14(14)
C18 Co1 C1 163.30(15)
C4 Co1 C1 78.10(13)
C15 Co1 C1 112.28(16)
C2 C1 C6 120.6(3)
C2 C1 Co1 64.8(2)
C6 C1 Co1 101.1(2)
C2 C1 H1A 118.4
C6 C1 H1A 118.4
Co1 C1 H1A 118.4
C1 C2 C3 116.7(4)
C1 C2 Co1 76.1(3)
C3 C2 Co1 68.0(2)
C1 C2 H2A 121.6
C3 C2 H2A 121.6
Co1 C2 H2A 121.6
C4 C3 C2 116.6(4)
C4 C3 Co1 74.9(2)
C2 C3 Co1 70.2(2)
C4 C3 H3A 121.6
C2 C3 H3A 121.6
Co1 C3 H3A 121.6
C3 C4 C5 121.2(3)
C3 C4 Co1 64.6(2)
C5 C4 Co1 102.1(2)
C3 C4 H4A 118.1
C5 C4 H4A 118.1
Co1 C4 H4A 118.1
C8 C5 C6 119.5(4)
C8 C5 C4 126.2(3)
C6 C5 C4 114.3(3)
C7 C6 C5 118.7(3)
C7 C6 C1 125.4(3)
C5 C6 C1 115.8(4)
C6 C7 C10 122.0(3)
C6 C7 H7A 119.0
C10 C7 H7A 119.0
C5 C8 C9 122.4(3)
C5 C8 H8A 118.8
C9 C8 H8A 118.8
C8 C9 C14 122.6(3)
C8 C9 C10 118.2(3)
C14 C9 C10 119.2(4)
C11 C10 C7 122.4(4)
C11 C10 C9 118.2(4)
C7 C10 C9 119.2(3)
C12 C11 C10 121.6(4)
C12 C11 H11 119.2
C10 C11 H11 119.2
C11 C12 C13 119.5(4)
C11 C12 H12A 120.3
C13 C12 H12A 120.3
C14 C13 C12 121.1(4)
C14 C13 H13A 119.5
C12 C13 H13A 119.5
C13 C14 C9 120.2(4)
C13 C14 H14A 119.9
C9 C14 H14A 119.9
C16 C15 C20 120.2(4)
C16 C15 Co1 64.0(2)
C20 C15 Co1 102.5(2)
C16 C15 H15A 118.5
C20 C15 H15A 118.5
Co1 C15 H15A 118.5
C17 C16 C15 117.8(4)
C17 C16 Co1 71.1(3)
C15 C16 Co1 75.3(2)
C17 C16 H16A 121.1
C15 C16 H16A 121.1
Co1 C16 H16A 121.1
C16 C17 C18 115.7(4)
C16 C17 Co1 68.2(3)
C18 C17 Co1 74.0(3)
C16 C17 H17A 122.0
C18 C17 H17A 122.0
Co1 C17 H17A 122.0
C17 C18 C19 120.9(4)
C17 C18 Co1 65.6(3)
C19 C18 Co1 102.1(3)
C17 C18 H18A 118.0
C19 C18 H18A 118.0
Co1 C18 H18A 118.0
C22 C19 C18 126.1(4)
C22 C19 C20 118.7(4)
C18 C19 C20 115.1(4)
C21 C20 C19 119.1(4)
C21 C20 C15 126.4(4)
C19 C20 C15 114.4(3)
C20 C21 C24 122.2(4)
C20 C21 H21A 118.9
C24 C21 H21A 118.9
C19 C22 C23 122.1(4)
C19 C22 H22A 118.9
C23 C22 H22A 118.9
C24 C23 C22 119.1(4)
C24 C23 C28 119.0(4)
C22 C23 C28 121.9(4)
C23 C24 C25 118.0(4)
C23 C24 C21 118.8(4)
C25 C24 C21 123.2(4)
C26 C25 C24 121.5(4)
C26 C25 H25A 119.2
C24 C25 H25A 119.2
C25 C26 C27 120.7(4)
C25 C26 H26A 119.7
C27 C26 H26A 119.7
C26 C27 C28 119.9(4)
C26 C27 H27A 120.0
C28 C27 H27A 120.0
C27 C28 C23 120.9(4)
C27 C28 H28 119.6
C23 C28 H28 119.6
O8 K1 O7 169.58(13)
O8 K1 O6 85.30(11)
O7 K1 O6 86.94(9)
O8 K1 O1 91.78(11)
O7 K1 O1 78.47(9)
O6 K1 O1 62.88(8)
O8 K1 O4 90.50(11)
O7 K1 O4 99.38(9)
O6 K1 O4 119.50(8)
O1 K1 O4 176.85(8)
O8 K1 O3 99.82(11)
O7 K1 O3 87.94(9)
O6 K1 O3 174.87(8)
O1 K1 O3 116.37(8)
O4 K1 O3 61.05(8)
O8 K1 O5 93.11(10)
O7 K1 O5 89.04(9)
O6 K1 O5 60.12(8)
O1 K1 O5 122.08(8)
O4 K1 O5 59.92(8)
O3 K1 O5 119.43(9)
O8 K1 O2 84.79(10)
O7 K1 O2 93.24(9)
O6 K1 O2 120.77(9)
O1 K1 O2 59.27(8)
O4 K1 O2 118.82(8)
O3 K1 O2 59.92(8)
O5 K1 O2 177.58(8)
O8 K1 C39 95.71(12)
O7 K1 C39 74.66(11)
O6 K1 C39 22.42(7)
O1 K1 C39 42.80(8)
O4 K1 C39 139.04(9)
O3 K1 C39 154.63(9)
O5 K1 C39 79.30(9)
O2 K1 C39 102.07(9)
C29 O1 C40 112.5(3)
C29 O1 K1 114.9(2)
C40 O1 K1 111.9(2)
C31 O2 C30 111.9(3)
C31 O2 K1 114.6(2)
C30 O2 K1 115.6(2)
C32 O3 C33 111.7(3)
C32 O3 K1 116.0(2)
C33 O3 K1 114.6(2)
C34 O4 C35 111.5(3)
C34 O4 K1 114.0(2)
C35 O4 K1 116.4(2)
C36 O5 C37 112.8(3)
C36 O5 K1 113.8(2)
C37 O5 K1 113.4(2)
C39 O6 C38 113.3(3)
C39 O6 K1 109.4(2)
C38 O6 K1 116.8(2)
O1 C29 C30 108.9(3)
O1 C29 H29A 109.9
C30 C29 H29A 109.9
O1 C29 H29B 109.9
C30 C29 H29B 109.9
H29A C29 H29B 108.3
O2 C30 C29 108.5(3)
O2 C30 H30A 110.0
C29 C30 H30A 110.0
O2 C30 H30B 110.0
C29 C30 H30B 110.0
H30A C30 H30B 108.4
O2 C31 C32 108.8(4)
O2 C31 H31A 109.9
C32 C31 H31A 109.9
O2 C31 H31B 109.9
C32 C31 H31B 109.9
H31A C31 H31B 108.3
O3 C32 C31 110.5(3)
O3 C32 H32A 109.5
C31 C32 H32A 109.5
O3 C32 H32B 109.5
C31 C32 H32B 109.5
H32A C32 H32B 108.1
O3 C33 C34 109.8(3)
O3 C33 H33A 109.7
C34 C33 H33A 109.7
O3 C33 H33B 109.7
C34 C33 H33B 109.7
H33A C33 H33B 108.2
O4 C34 C33 108.9(3)
O4 C34 H34A 109.9
C33 C34 H34A 109.9
O4 C34 H34B 109.9
C33 C34 H34B 109.9
H34A C34 H34B 108.3
O4 C35 C36 108.6(3)
O4 C35 H35A 110.0
C36 C35 H35A 110.0
O4 C35 H35B 110.0
C36 C35 H35B 110.0
H35A C35 H35B 108.4
O5 C36 C35 107.5(3)
O5 C36 H36A 110.2
C35 C36 H36A 110.2
O5 C36 H36B 110.2
C35 C36 H36B 110.2
H36A C36 H36B 108.5
O5 C37 C38 108.2(3)
O5 C37 H37A 110.1
C38 C37 H37A 110.1
O5 C37 H37B 110.1
C38 C37 H37B 110.1
H37A C37 H37B 108.4
O6 C38 C37 108.2(3)
O6 C38 H38A 110.1
C37 C38 H38A 110.1
O6 C38 H38B 110.1
C37 C38 H38B 110.1
H38A C38 H38B 108.4
O6 C39 C40 109.1(3)
O6 C39 K1 48.14(16)
C40 C39 K1 80.6(2)
O6 C39 H39A 109.9
C40 C39 H39A 109.9
K1 C39 H39A 84.9
O6 C39 H39B 109.9
C40 C39 H39B 109.9
K1 C39 H39B 157.9
H39A C39 H39B 108.3
O1 C40 C39 108.0(3)
O1 C40 H40A 110.1
C39 C40 H40A 110.1
O1 C40 H40B 110.1
C39 C40 H40B 110.1
H40A C40 H40B 108.4
C44 O7 C41 108.5(4)
C44 O7 K1 119.1(3)
C41 O7 K1 120.0(3)
O7 C41 C42 106.7(4)
O7 C41 H41A 110.4
C42 C41 H41A 110.4
O7 C41 H41B 110.4
C42 C41 H41B 110.4
H41A C41 H41B 108.6
C41 C42 C43 101.6(4)
C41 C42 H42A 111.4
C43 C42 H42A 111.4
C41 C42 H42B 111.4
C43 C42 H42B 111.4
H42A C42 H42B 109.3
C44 C43 C42 103.2(4)
C44 C43 H43A 111.1
C42 C43 H43A 111.1
C44 C43 H43B 111.1
C42 C43 H43B 111.1
H43A C43 H43B 109.1
O7 C44 C43 108.7(4)
O7 C44 H44A 110.0
C43 C44 H44A 110.0
O7 C44 H44B 110.0
C43 C44 H44B 110.0
H44A C44 H44B 108.3
C45 O8 C48 104.4(5)
C45 O8 K1 125.1(4)
C48 O8 K1 127.6(4)
C46 C45 O8 109.6(6)
C46 C45 H45A 109.8
O8 C45 H45A 109.8
C46 C45 H45B 109.8
O8 C45 H45B 109.8
H45A C45 H45B 108.2
C45 C46 C47 107.0(5)
C45 C46 H46A 110.3
C47 C46 H46A 110.3
C45 C46 H46B 110.3
C47 C46 H46B 110.3
H46A C46 H46B 108.6
C46 C47 C48 101.1(5)
C46 C47 H47A 111.5
C48 C47 H47A 111.5
C46 C47 H47B 111.5
C48 C47 H47B 111.5
H47A C47 H47B 109.4
O8 C48 C47 107.7(5)
O8 C48 H48A 110.2
C47 C48 H48A 110.2
O8 C48 H48B 110.2
C47 C48 H48B 110.2
H48A C48 H48B 108.5
C49 O9 C52 102.5(8)
O9 C49 C50 107.1(12)
O9 C49 H49A 110.3
C50 C49 H49A 110.3
O9 C49 H49B 110.3
C50 C49 H49B 110.3
H49A C49 H49B 108.5
C49 C50 C51 104.1(17)
C49 C50 H50A 110.9
C51 C50 H50A 110.9
C49 C50 H50B 110.9
C51 C50 H50B 110.9
H50A C50 H50B 109.0
C52 C51 C50 105(2)
C52 C51 H51A 110.7
C50 C51 H51A 110.7
C52 C51 H51B 110.7
C50 C51 H51B 110.7
H51A C51 H51B 108.8
C51 C52 O9 105.7(17)
C51 C52 H52A 110.6
O9 C52 H52A 110.6
C51 C52 H52B 110.6
O9 C52 H52B 110.6
H52A C52 H52B 108.7
C53 O10 C56 120.7(16)
O10 C53 C54 95.1(19)
O10 C53 H53A 112.7
C54 C53 H53A 112.7
O10 C53 H53B 112.7
C54 C53 H53B 112.7
H53A C53 H53B 110.2
C55 C54 C53 111(2)
C55 C54 H54A 109.5
C53 C54 H54A 109.5
C55 C54 H54B 109.5
C53 C54 H54B 109.5
H54A C54 H54B 108.1
C54 C55 C56 92(2)
C54 C55 H55A 113.2
C56 C55 H55A 113.2
C54 C55 H55B 113.2
C56 C55 H55B 113.2
H55A C55 H55B 110.6
O10 C56 C55 110.1(16)
O10 C56 H56A 109.7
C55 C56 H56A 109.7
O10 C56 H56B 109.7
C55 C56 H56B 109.7
H56A C56 H56B 108.2

loop_
_geom_bond_atom_site_label_1
_geom_bond_atom_site_label_2
_geom_bond_distance
Co1 C1 2.142(4)
Co1 C2 1.997(4)
Co1 C3 1.967(4)
Co1 C4 2.104(4)
Co1 C15 2.105(4)
Co1 C16 1.956(4)
Co1 C17 1.993(4)
Co1 C18 2.103(4)
C1 C2 1.393(5)
C1 C6 1.458(5)
C1 H1A 0.9800
C2 C3 1.415(5)
C2 H2A 0.9800
C3 C4 1.415(5)
C3 H3A 0.9800
C4 C5 1.459(5)
C4 H4A 0.9800
C5 C8 1.367(5)
C5 C6 1.439(5)
C6 C7 1.368(5)
C7 C10 1.406(5)
C7 H7A 0.9300
C8 C9 1.398(5)
C8 H8A 0.9300
C9 C14 1.402(5)
C9 C10 1.424(5)
C10 C11 1.404(5)
C11 C12 1.365(5)
C11 H11 0.9300
C12 C13 1.392(5)
C12 H12A 0.9300
C13 C14 1.370(5)
C13 H13A 0.9300
C14 H14A 0.9300
C15 C16 1.416(5)
C15 C20 1.448(5)
C15 H15A 0.9800
C16 C17 1.375(5)
C16 H16A 0.9800
C17 C18 1.417(5)
C17 H17A 0.9800
C18 C19 1.436(5)
C18 H18A 0.9800
C19 C22 1.377(5)
C19 C20 1.441(5)
C20 C21 1.368(4)
C21 C24 1.414(5)
C21 H21A 0.9300
C22 C23 1.409(5)
C22 H22A 0.9300
C23 C24 1.403(5)
C23 C28 1.413(5)
C24 C25 1.414(5)
C25 C26 1.358(5)
C25 H25A 0.9300
C26 C27 1.372(6)
C26 H26A 0.9300
C27 C28 1.374(6)
C27 H27A 0.9300
C28 H28 0.9300
K1 O8 2.683(3)
K1 O7 2.738(3)
K1 O6 2.746(2)
K1 O1 2.770(3)
K1 O4 2.771(3)
K1 O3 2.782(3)
K1 O5 2.811(2)
K1 O2 2.853(3)
O1 C40 1.426(4)
O1 C29 1.413(4)
O2 C30 1.420(4)
O2 C31 1.414(4)
O3 C32 1.418(4)
O3 C33 1.420(4)
O4 C34 1.419(4)
O4 C35 1.426(4)
O5 C36 1.413(4)
O5 C37 1.419(4)
O6 C38 1.419(4)
O6 C39 1.406(4)
C29 C30 1.477(5)
C29 H29A 0.9700
C29 H29B 0.9700
C30 H30A 0.9700
C30 H30B 0.9700
C31 C32 1.491(5)
C31 H31A 0.9700
C31 H31B 0.9700
C32 H32A 0.9700
C32 H32B 0.9700
C33 C34 1.490(5)
C33 H33A 0.9700
C33 H33B 0.9700
C34 H34A 0.9700
C34 H34B 0.9700
C35 C36 1.495(5)
C35 H35A 0.9700
C35 H35B 0.9700
C36 H36A 0.9700
C36 H36B 0.9700
C37 C38 1.487(4)
C37 H37A 0.9700
C37 H37B 0.9700
C38 H38A 0.9700
C38 H38B 0.9700
C39 C40 1.506(5)
C39 H39A 0.9700
C39 H39B 0.9700
C40 H40A 0.9700
C40 H40B 0.9700
O7 C44 1.382(4)
O7 C41 1.401(5)
C41 C42 1.468(6)
C41 H41A 0.9700
C41 H41B 0.9700
C42 C43 1.490(6)
C42 H42A 0.9700
C42 H42B 0.9700
C43 C44 1.453(6)
C43 H43A 0.9700
C43 H43B 0.9700
C44 H44A 0.9700
C44 H44B 0.9700
O8 C45 1.356(6)
O8 C48 1.405(6)
C45 C46 1.329(6)
C45 H45A 0.9700
C45 H45B 0.9700
C46 C47 1.460(6)
C46 H46A 0.9700
C46 H46B 0.9700
C47 C48 1.482(7)
C47 H47A 0.9700
C47 H47B 0.9700
C48 H48A 0.9700
C48 H48B 0.9700
O9 C49 1.422(13)
O9 C52 1.433(11)
C49 C50 1.46(2)
C49 H49A 0.9700
C49 H49B 0.9700
C50 C51 1.48(4)
C50 H50A 0.9700
C50 H50B 0.9700
C51 C52 1.43(3)
C51 H51A 0.9700
C51 H51B 0.9700
C52 H52A 0.9700
C52 H52B 0.9700
O10 C53 1.32(3)
O10 C56 1.340(16)
C53 C54 1.69(3)
C53 H53A 0.9700
C53 H53B 0.9700
C54 C55 1.54(4)
C54 H54A 0.9700
C54 H54B 0.9700
C55 C56 1.56(3)
C55 H55A 0.9700
C55 H55B 0.9700
C56 H56A 0.9700
C56 H56B 0.9700

loop_
_geom_torsion_atom_site_label_1
_geom_torsion_atom_site_label_2
_geom_torsion_atom_site_label_3
_geom_torsion_atom_site_label_4
_geom_torsion
C1 C2 C3 C4 0.3(6)
C6 C1 C2 C3 -32.1(5)
C2 C3 C4 C5 30.9(6)
Co1 C1 C2 C3 56.2(3)
Co1 C2 C3 C4 60.7(3)
C1 C2 C3 Co1 -60.4(3)
C2 C3 C4 Co1 -58.2(3)
C6 C1 C2 Co1 -88.2(3)
Co1 C3 C4 C5 89.1(4)
C2 C1 C6 C5 32.8(5)
C3 C4 C5 C6 -29.3(5)
C2 C1 C6 C7 -150.6(4)
C3 C4 C5 C8 151.3(4)
C4 C5 C6 C1 -2.0(5)
C8 C5 C6 C7 0.6(5)
C4 C5 C6 C7 -178.9(3)
C8 C5 C6 C1 177.4(3)
C5 C6 C7 C10 -0.4(5)
C1 C6 C7 C10 -177.0(4)
C6 C5 C8 C9 -0.5(6)
C4 C5 C8 C9 178.9(4)
C5 C8 C9 C14 -179.6(4)
C5 C8 C9 C10 0.2(6)
C6 C7 C10 C11 -175.8(4)
C6 C7 C10 C9 0.2(6)
C8 C9 C10 C11 176.1(4)
C14 C9 C10 C11 -4.0(6)
C8 C9 C10 C7 -0.1(6)
C14 C9 C10 C7 179.8(4)
C7 C10 C11 C12 179.0(4)
C9 C10 C11 C12 3.0(6)
C10 C11 C12 C13 0.4(6)
C11 C12 C13 C14 -2.9(6)
C12 C13 C14 C9 1.8(7)
C8 C9 C14 C13 -178.4(4)
C10 C9 C14 C13 1.7(6)
C15 C16 C17 C18 2.5(6)
C20 C15 C16 C17 30.8(6)
C16 C17 C18 C19 -34.3(6)
Co1 C15 C16 C17 -58.9(4)
Co1 C16 C17 C18 -58.6(4)
C15 C16 C17 Co1 61.1(3)
C16 C17 C18 Co1 55.5(3)
C20 C15 C16 Co1 89.7(3)
Co1 C17 C18 C19 -89.8(4)
C16 C15 C20 C19 -32.2(5)
C17 C18 C19 C20 31.7(5)
C16 C15 C20 C21 150.7(4)
C17 C18 C19 C22 -149.9(4)
C18 C19 C20 C15 1.5(5)
C22 C19 C20 C21 0.4(5)
C18 C19 C20 C21 178.8(3)
C22 C19 C20 C15 -177.0(3)
C19 C20 C21 C24 -1.2(6)
C15 C20 C21 C24 175.8(3)
C18 C19 C22 C23 -178.4(4)
C20 C19 C22 C23 -0.1(6)
C19 C22 C23 C24 0.7(6)
C19 C22 C23 C28 -177.6(4)
C22 C23 C24 C25 -179.0(4)
C28 C23 C24 C25 -0.6(5)
C22 C23 C24 C21 -1.5(5)
C28 C23 C24 C21 176.9(4)
C20 C21 C24 C23 1.8(6)
C20 C21 C24 C25 179.2(4)
C23 C24 C25 C26 -0.1(6)
C21 C24 C25 C26 -177.6(4)
C24 C25 C26 C27 1.7(6)
C25 C26 C27 C28 -2.5(7)
C26 C27 C28 C23 1.8(7)
C24 C23 C28 C27 -0.2(6)
C22 C23 C28 C27 178.2(4)
C40 O1 C29 C30 174.6(3)
C31 O2 C30 C29 -175.5(3)
O1 C29 C30 O2 64.4(4)
C30 O2 C31 C32 -178.9(3)
C33 O3 C32 C31 -178.5(4)
O2 C31 C32 O3 -63.1(5)
C32 O3 C33 C34 -179.8(3)
C35 O4 C34 C33 175.0(3)
O3 C33 C34 O4 64.6(4)
C34 O4 C35 C36 179.2(3)
C37 O5 C36 C35 -175.9(3)
O4 C35 C36 O5 -65.6(4)
C36 O5 C37 C38 177.8(3)
C39 O6 C38 C37 -176.4(3)
O5 C37 C38 O6 65.3(4)
C38 O6 C39 C40 -170.6(3)
C29 O1 C40 C39 177.1(3)
O6 C39 C40 O1 -72.0(4)
C44 O7 C41 C42 -18.9(6)
O7 C41 C42 C43 31.5(6)
C41 C42 C43 C44 -31.8(6)
C41 O7 C44 C43 -2.3(6)
C42 C43 C44 O7 22.0(6)
C48 O8 C45 C46 -32.4(8)
O8 C45 C46 C47 31.7(9)
C45 C46 C47 C48 -17.0(8)
C45 O8 C48 C47 20.0(8)
C46 C47 C48 O8 -2.1(8)
C52 O9 C49 C50 -34.7(11)
O9 C49 C50 C51 17.2(18)
C49 C50 C51 C52 7(2)
C50 C51 C52 O9 -29(2)
C49 O9 C52 C51 39.4(15)
C56 O10 C53 C54 -11(3)
O10 C53 C54 C55 -13(3)
C53 C54 C55 C56 26(2)
C53 O10 C56 C55 31(3)
C54 C55 C56 O10 -32(2)
